data_4510711
loop_
_publ_author_name
'Wu, Jing-Yun'
'Chao, Tzu-Ching'
'Zhong, Ming-Shiou'

_publ_section_title
;
 Influence of Counteranions on the Structural Modulation of
 Silver--Di(3-pyridylmethyl)amine Coordination Polymers
;
_journal_issue 7
_journal_name_full 'Crystal Growth &amp; Design'
_journal_page_first 2953
_journal_paper_doi 10.1021/cg400363e
_journal_volume 13
_journal_year 2013
_chemical_formula_sum 'C24 H28 Ag3 Cl3 N6 O13'
_chemical_formula_weight 1038.48
_chemical_name_systematic
;
 ?
;
_space_group_IT_number 15
_symmetry_cell_setting monoclinic
_symmetry_space_group_name_Hall '-C 2yc'
_symmetry_space_group_name_H-M 'C 1 2/c 1'
_atom_sites_solution_hydrogens geom
_atom_sites_solution_primary direct
_atom_sites_solution_secondary difmap
_audit_creation_method SHELXL-97
_cell_angle_alpha 90.00
_cell_angle_beta 95.236(3)
_cell_angle_gamma 90.00
_cell_formula_units_Z 4
_cell_length_a 10.2500(8)
_cell_length_b 15.8428(13)
_cell_length_c 20.4499(19)
_cell_measurement_reflns_used 9976
_cell_measurement_temperature 296(2)
_cell_measurement_theta_max 25.13
_cell_measurement_theta_min 2.37
_cell_volume 3307.0(5)
_computing_cell_refinement 'Bruker SAINT'
_computing_data_collection 'Bruker SMART'
_computing_data_reduction 'Bruker SAINT'
_computing_structure_refinement 'SHELXL-97 (Sheldrick, 1997)'
_computing_structure_solution 'SHELXS-97 (Sheldrick, 1990)'
_diffrn_ambient_temperature 296(2)
_diffrn_measured_fraction_theta_full 0.978
_diffrn_measured_fraction_theta_max 0.978
_diffrn_measurement_device_type 'CCD area detector'
_diffrn_measurement_method 'phi and omega scans'
_diffrn_radiation_monochromator graphite
_diffrn_radiation_source 'fine-focus sealed tube'
_diffrn_radiation_type MoK\a
_diffrn_radiation_wavelength 0.71073
_diffrn_reflns_av_R_equivalents 0.0279
_diffrn_reflns_av_sigmaI/netI 0.0206
_diffrn_reflns_limit_h_max 9
_diffrn_reflns_limit_h_min -12
_diffrn_reflns_limit_k_max 18
_diffrn_reflns_limit_k_min -18
_diffrn_reflns_limit_l_max 21
_diffrn_reflns_limit_l_min -24
_diffrn_reflns_number 18697
_diffrn_reflns_theta_full 25.13
_diffrn_reflns_theta_max 25.13
_diffrn_reflns_theta_min 2.00
_exptl_absorpt_coefficient_mu 2.074
_exptl_absorpt_correction_T_max 0.7452
_exptl_absorpt_correction_T_min 0.6006
_exptl_absorpt_correction_type multi-scan
_exptl_absorpt_process_details 'Bruker SADABS, 1996'
_exptl_crystal_colour colorless
_exptl_crystal_density_diffrn 2.086
_exptl_crystal_density_method 'not measured'
_exptl_crystal_description prism
_exptl_crystal_F_000 2040
_exptl_crystal_size_max 0.24
_exptl_crystal_size_mid 0.22
_exptl_crystal_size_min 0.18
_refine_diff_density_max 0.893
_refine_diff_density_min -1.105
_refine_diff_density_rms 0.157
_refine_ls_extinction_method none
_refine_ls_goodness_of_fit_ref 1.177
_refine_ls_hydrogen_treatment constr
_refine_ls_matrix_type full
_refine_ls_number_parameters 272
_refine_ls_number_reflns 2897
_refine_ls_number_restraints 0
_refine_ls_restrained_S_all 1.177
_refine_ls_R_factor_all 0.0614
_refine_ls_R_factor_gt 0.0556
_refine_ls_shift/su_max 0.000
_refine_ls_shift/su_mean 0.000
_refine_ls_structure_factor_coef Fsqd
_refine_ls_weighting_details 'calc w=1/[\s^2^(Fo^2^)+(0.0951P)^2^+31.9891P] where P=(Fo^2^+2Fc^2^)/3'
_refine_ls_weighting_scheme calc
_refine_ls_wR_factor_gt 0.1904
_refine_ls_wR_factor_ref 0.1950
_reflns_number_gt 2548
_reflns_number_total 2897
_reflns_threshold_expression >2sigma(I)
_cod_data_source_file cg400363e_si_002.cif
_cod_data_source_block compound5
_cod_depositor_comments
;
The following automatic conversions were performed:

'_symmetry_cell_setting' value 'Monoclinic' changed to 'monoclinic'
according to
/usr/data/users/saulius/automatic-downloads/retrospective/ACS/lib/dictionaries/cif_core.dic
dictionary named 'cif_core.dic' version 2.4.2 from 2011-04-26.

Automatic conversion script
Id: cif_fix_values 2281 2013-09-26 08:29:07Z andrius 
;
_cod_original_sg_symbol_H-M 'C2/c  '
_cod_database_code 4510711

loop_
_symmetry_equiv_pos_as_xyz
'x, y, z'
'-x, y, -z+1/2'
'x+1/2, y+1/2, z'
'-x+1/2, y+1/2, -z+1/2'
'-x, -y, -z'
'x, -y, z-1/2'
'-x+1/2, -y+1/2, -z'
'x+1/2, -y+1/2, z-1/2'

loop_
_atom_site_label
_atom_site_type_symbol
_atom_site_fract_x
_atom_site_fract_y
_atom_site_fract_z
_atom_site_U_iso_or_equiv
_atom_site_adp_type
_atom_site_occupancy
_atom_site_symmetry_multiplicity
_atom_site_calc_flag
_atom_site_refinement_flags
_atom_site_disorder_assembly
_atom_site_disorder_group
Ag1 Ag 0.5000 1.02653(7) 0.7500 0.0701(4) Uani 1 2 d S . .
Ag2 Ag 0.06557(7) 0.87752(5) 0.39794(4) 0.0666(3) Uani 1 1 d . . .
Cl1 Cl 0.5000 0.51065(18) 0.2500 0.0529(7) Uani 1 2 d S . .
O1 O 0.6099(11) 0.4631(6) 0.2792(5) 0.117(3) Uani 1 1 d . . .
O2A O 0.458(3) 0.5809(14) 0.2809(17) 0.134(13) Uani 0.50 1 d P . 1
O2B O 0.451(3) 0.532(2) 0.3060(13) 0.156(16) Uani 0.50 1 d P . 2
Cl2 Cl 0.1081(3) 0.28071(15) 0.09046(14) 0.0717(6) Uani 1 1 d . . .
O3A O -0.0199(12) 0.2761(10) 0.1229(7) 0.068(3) Uani 0.50 1 d P A 1
O4A O 0.200(3) 0.235(3) 0.1153(15) 0.198(19) Uani 0.50 1 d P A 1
O5A O 0.068(3) 0.2290(19) 0.0277(12) 0.157(11) Uani 0.50 1 d P A 1
O6A O 0.109(5) 0.3566(17) 0.0611(19) 0.185(18) Uani 0.50 1 d P A 1
O3B O 0.1850(13) 0.3390(10) 0.1387(8) 0.077(4) Uani 0.50 1 d P A 2
O4B O 0.024(4) 0.3192(19) 0.0573(15) 0.172(17) Uani 0.50 1 d P A 2
O5B O 0.206(3) 0.2602(19) 0.0402(15) 0.159(11) Uani 0.50 1 d P A 2
O6B O 0.097(5) 0.2113(18) 0.1224(12) 0.20(2) Uani 0.50 1 d P A 2
N1 N 0.4489(6) 1.0194(4) 0.6437(3) 0.0496(15) Uani 1 1 d . . .
H101 H 0.4600 1.0758 0.6278 0.059 Uiso 1 1 d R . .
N2 N 0.1392(6) 0.9809(4) 0.4600(3) 0.0467(14) Uani 1 1 d . . .
N3 N 0.5301(7) 0.7338(4) 0.6451(3) 0.0529(16) Uani 1 1 d . . .
C1 C 0.3064(8) 0.9987(6) 0.6316(4) 0.0523(18) Uani 1 1 d . . .
H1A H 0.2593 1.0282 0.6637 0.063 Uiso 1 1 calc R . .
H1B H 0.2948 0.9387 0.6383 0.063 Uiso 1 1 calc R . .
C2 C 0.5322(9) 0.9649(6) 0.6055(4) 0.056(2) Uani 1 1 d . . .
H2A H 0.6131 0.9944 0.5993 0.067 Uiso 1 1 calc R . .
H2B H 0.4872 0.9545 0.5624 0.067 Uiso 1 1 calc R . .
C3 C 0.1973(7) 0.9628(5) 0.5199(4) 0.0479(17) Uani 1 1 d . . .
H3 H 0.2039 0.9063 0.5323 0.057 Uiso 1 1 calc R . .
C4 C 0.2469(7) 1.0218(5) 0.5636(4) 0.0443(16) Uani 1 1 d . . .
C5 C 0.2347(8) 1.1051(5) 0.5441(4) 0.0545(19) Uani 1 1 d . . .
H5 H 0.2662 1.1479 0.5725 0.065 Uiso 1 1 calc R . .
C6 C 0.1760(10) 1.1249(5) 0.4830(5) 0.064(2) Uani 1 1 d . . .
H6 H 0.1681 1.1809 0.4695 0.076 Uiso 1 1 calc R . .
C7 C 0.1294(8) 1.0614(6) 0.4424(4) 0.0554(19) Uani 1 1 d . . .
H7 H 0.0897 1.0750 0.4010 0.066 Uiso 1 1 calc R . .
C8 C 0.5045(8) 0.8088(6) 0.6171(4) 0.0507(18) Uani 1 1 d . . .
H8 H 0.4427 0.8112 0.5809 0.061 Uiso 1 1 calc R . .
C9 C 0.5639(8) 0.8822(5) 0.6385(4) 0.0492(18) Uani 1 1 d . . .
C10 C 0.6581(8) 0.8768(6) 0.6925(4) 0.059(2) Uani 1 1 d . . .
H10 H 0.7034 0.9249 0.7076 0.071 Uiso 1 1 calc R . .
C11 C 0.6832(9) 0.8016(6) 0.7226(4) 0.063(2) Uani 1 1 d . . .
H11 H 0.7427 0.7982 0.7596 0.075 Uiso 1 1 calc R . .
C12 C 0.6193(9) 0.7293(6) 0.6976(4) 0.061(2) Uani 1 1 d . . .
H12 H 0.6383 0.6773 0.7174 0.073 Uiso 1 1 calc R . .
O11 O 0.453(3) 1.1855(13) 0.737(2) 0.150(15) Uani 0.50 1 d P . .
H201 H 0.4517 1.1966 0.6974 0.225 Uiso 0.50 1 d PR . .
H202 H 0.4331 1.2231 0.7613 0.225 Uiso 0.50 1 d PR . .

loop_
_atom_site_aniso_label
_atom_site_aniso_U_11
_atom_site_aniso_U_22
_atom_site_aniso_U_33
_atom_site_aniso_U_23
_atom_site_aniso_U_13
_atom_site_aniso_U_12
Ag1 0.0823(8) 0.0764(7) 0.0479(5) 0.000 -0.0147(5) 0.000
Ag2 0.0641(5) 0.0594(5) 0.0738(5) -0.0184(3) -0.0075(3) -0.0057(3)
Cl1 0.0618(16) 0.0520(15) 0.0442(14) 0.000 0.0012(11) 0.000
O1 0.127(8) 0.084(6) 0.129(8) 0.016(5) -0.042(6) 0.014(5)
O2A 0.10(2) 0.084(13) 0.21(4) -0.081(17) -0.026(18) 0.037(14)
O2B 0.097(17) 0.29(4) 0.084(15) -0.08(2) 0.036(13) -0.07(3)
Cl2 0.0702(14) 0.0484(12) 0.0954(17) 0.0031(11) 0.0020(12) 0.0111(11)
O3A 0.043(6) 0.077(9) 0.086(10) 0.003(7) 0.005(6) -0.006(6)
O4A 0.114(18) 0.34(5) 0.14(2) 0.11(3) 0.037(17) 0.13(3)
O5A 0.18(3) 0.17(3) 0.117(17) -0.067(17) 0.034(17) -0.03(2)
O6A 0.31(5) 0.079(16) 0.19(3) 0.002(17) 0.15(3) -0.01(2)
O3B 0.048(7) 0.084(10) 0.094(10) -0.023(8) -0.008(6) -0.012(7)
O4B 0.24(4) 0.12(2) 0.13(2) -0.040(17) -0.12(3) 0.06(2)
O5B 0.15(2) 0.16(2) 0.17(2) -0.054(19) 0.080(19) -0.011(19)
O6B 0.37(5) 0.112(19) 0.099(16) 0.018(14) -0.02(2) -0.15(3)
N1 0.051(4) 0.047(4) 0.049(3) 0.008(3) -0.006(3) -0.010(3)
N2 0.043(3) 0.045(4) 0.051(3) -0.004(3) -0.001(3) 0.000(3)
N3 0.049(4) 0.054(4) 0.055(4) -0.008(3) 0.000(3) -0.002(3)
C1 0.054(5) 0.057(5) 0.046(4) 0.004(3) 0.004(3) -0.010(4)
C2 0.056(5) 0.059(5) 0.052(4) 0.010(4) 0.007(4) -0.008(4)
C3 0.049(4) 0.041(4) 0.053(4) 0.006(3) 0.001(3) -0.007(3)
C4 0.036(3) 0.049(4) 0.047(4) 0.000(3) 0.002(3) -0.004(3)
C5 0.053(5) 0.045(4) 0.063(5) -0.007(4) -0.006(4) 0.000(3)
C6 0.077(6) 0.039(4) 0.073(6) 0.009(4) -0.005(5) -0.006(4)
C7 0.054(5) 0.059(5) 0.052(4) 0.005(4) -0.003(4) 0.003(4)
C8 0.049(4) 0.062(5) 0.040(4) -0.004(3) -0.002(3) 0.000(4)
C9 0.041(4) 0.062(5) 0.044(4) 0.004(3) 0.002(3) -0.006(3)
C10 0.047(4) 0.065(5) 0.063(5) -0.009(4) -0.010(4) -0.006(4)
C11 0.064(5) 0.061(5) 0.058(5) -0.004(4) -0.019(4) 0.008(4)
C12 0.067(5) 0.063(5) 0.052(5) 0.002(4) 0.000(4) -0.004(4)
O11 0.19(4) 0.098(13) 0.17(3) -0.002(17) 0.07(3) 0.054(16)

loop_
_atom_type_symbol
_atom_type_description
_atom_type_scat_dispersion_real
_atom_type_scat_dispersion_imag
_atom_type_scat_source
C C 0.0033 0.0016 'International Tables Vol C Tables 4.2.6.8 and 6.1.1.4'
H H 0.0000 0.0000 'International Tables Vol C Tables 4.2.6.8 and 6.1.1.4'
Ag Ag -0.8971 1.1015 'International Tables Vol C Tables 4.2.6.8 and 6.1.1.4'
Cl Cl 0.1484 0.1585 'International Tables Vol C Tables 4.2.6.8 and 6.1.1.4'
N N 0.0061 0.0033 'International Tables Vol C Tables 4.2.6.8 and 6.1.1.4'
O O 0.0106 0.0060 'International Tables Vol C Tables 4.2.6.8 and 6.1.1.4'

loop_
_geom_angle_atom_site_label_1
_geom_angle_atom_site_label_2
_geom_angle_atom_site_label_3
_geom_angle
_geom_angle_site_symmetry_1
_geom_angle_site_symmetry_3
N1 Ag1 N1 174.1(3) 2_656 .
N1 Ag1 O11 85.4(9) 2_656 2_656
N1 Ag1 O11 100.5(9) . 2_656
N1 Ag1 O11 100.5(9) 2_656 .
N1 Ag1 O11 85.4(9) . .
O11 Ag1 O11 23.8(12) 2_656 .
N2 Ag2 N3 167.1(3) . 7_566
O2B Cl1 O2B 150(3) . 2_655
O2B Cl1 O2A 40.3(18) . .
O2B Cl1 O2A 110(3) 2_655 .
O2B Cl1 O2A 110(3) . 2_655
O2B Cl1 O2A 40.3(18) 2_655 2_655
O2A Cl1 O2A 71(3) . 2_655
O2B Cl1 O1 98.4(13) . 2_655
O2B Cl1 O1 97.0(18) 2_655 2_655
O2A Cl1 O1 110.5(13) . 2_655
O2A Cl1 O1 120.1(14) 2_655 2_655
O2B Cl1 O1 97.0(18) . .
O2B Cl1 O1 98.4(13) 2_655 .
O2A Cl1 O1 120.1(14) . .
O2A Cl1 O1 110.5(13) 2_655 .
O1 Cl1 O1 116.8(8) 2_655 .
Cl1 O2A O2A 54.5(15) . 2_655
O4B Cl2 O4A 170(2) . .
O4B Cl2 O6B 129(3) . .
O4A Cl2 O6B 53(2) . .
O4B Cl2 O6A 48(2) . .
O4A Cl2 O6A 131(3) . .
O6B Cl2 O6A 174(3) . .
O4B Cl2 O3B 111.0(14) . .
O4A Cl2 O3B 76(2) . .
O6B Cl2 O3B 104.7(13) . .
O6A Cl2 O3B 74(2) . .
O4B Cl2 O3A 71(2) . .
O4A Cl2 O3A 116.0(14) . .
O6B Cl2 O3A 68(2) . .
O6A Cl2 O3A 106.2(17) . .
O3B Cl2 O3A 99.4(8) . .
O4B Cl2 O5B 102(2) . .
O4A Cl2 O5B 68.8(18) . .
O6B Cl2 O5B 104(3) . .
O6A Cl2 O5B 81.9(18) . .
O3B Cl2 O5B 103.5(13) . .
O3A Cl2 O5B 157.1(13) . .
O4B Cl2 O5A 71.4(17) . .
O4A Cl2 O5A 99(2) . .
O6B Cl2 O5A 86.6(17) . .
O6A Cl2 O5A 97(2) . .
O3B Cl2 O5A 160.7(13) . .
O3A Cl2 O5A 99.4(13) . .
O5B Cl2 O5A 57.9(14) . .
C2 N1 C1 112.7(6) . .
C2 N1 Ag1 117.1(5) . .
C1 N1 Ag1 108.5(5) . .
C7 N2 C3 118.0(7) . .
C7 N2 Ag2 123.6(5) . .
C3 N2 Ag2 118.3(5) . .
C8 N3 C12 118.8(7) . .
C8 N3 Ag2 119.1(5) . 7_566
C12 N3 Ag2 122.0(6) . 7_566
N1 C1 C4 113.9(6) . .
N1 C2 C9 112.5(6) . .
N2 C3 C4 124.1(7) . .
C3 C4 C5 116.6(7) . .
C3 C4 C1 122.3(7) . .
C5 C4 C1 121.0(7) . .
C6 C5 C4 120.1(8) . .
C7 C6 C5 119.1(8) . .
N2 C7 C6 122.0(8) . .
N3 C8 C9 123.7(7) . .
C8 C9 C10 117.2(8) . .
C8 C9 C2 121.9(7) . .
C10 C9 C2 120.9(8) . .
C11 C10 C9 119.9(8) . .
C10 C11 C12 119.6(8) . .
N3 C12 C11 120.7(9) . .
O11 O11 Ag1 78.1(6) 2_656 .

loop_
_geom_bond_atom_site_label_1
_geom_bond_atom_site_label_2
_geom_bond_distance
_geom_bond_site_symmetry_2
Ag1 N1 2.192(6) 2_656
Ag1 N1 2.192(6) .
Ag1 O11 2.57(2) 2_656
Ag1 O11 2.57(2) .
Ag2 N2 2.166(6) .
Ag2 N3 2.166(7) 7_566
Cl1 O2B 1.34(2) .
Cl1 O2B 1.34(2) 2_655
Cl1 O2A 1.37(2) .
Cl1 O2A 1.37(2) 2_655
Cl1 O1 1.439(9) 2_655
Cl1 O1 1.439(9) .
O2A O2A 1.59(7) 2_655
Cl2 O4B 1.21(2) .
Cl2 O4A 1.26(2) .
Cl2 O6B 1.29(2) .
Cl2 O6A 1.34(3) .
Cl2 O3B 1.518(13) .
Cl2 O3A 1.525(13) .
Cl2 O5B 1.53(2) .
Cl2 O5A 1.55(2) .
N1 C2 1.486(11) .
N1 C1 1.495(10) .
N2 C7 1.327(11) .
N2 C3 1.343(10) .
N3 C8 1.334(11) .
N3 C12 1.346(11) .
N3 Ag2 2.166(7) 7_566
C1 C4 1.511(11) .
C2 C9 1.497(12) .
C3 C4 1.360(11) .
C4 C5 1.382(11) .
C5 C6 1.373(13) .
C6 C7 1.362(13) .
C8 C9 1.366(12) .
C9 C10 1.400(12) .
C10 C11 1.356(13) .
C11 C12 1.394(13) .
O11 O11 1.06(6) 2_656
